data_1514916
loop_
_publ_author_name
'Kumar, Rahul'
'Kumar, Sandeep'
'Singh, Prabhpreet'
'Hundal, Geeta'
'Hundal, Maninder Singh'
'Kumar, Subodh'

_publ_section_title
;
 A fluorescent chemosensor for detection of perchlorate ions in water.
;
_journal_issue 21
_journal_name_full 'The Analyst'
_journal_page_first 4913
_journal_page_last 4916
_journal_paper_doi 10.1039/c2an35901d
_journal_volume 137
_journal_year 2012
_chemical_formula_moiety 'C41 H37 N4, C9 H7, 2(F6 P), C2 H3 N'
_chemical_formula_sum 'C52 H47 F12 N5 P2'
_chemical_formula_weight 1031.91
_chemical_name_systematic
;
?
;
_space_group_IT_number 14
_symmetry_cell_setting monoclinic
_symmetry_space_group_name_Hall '-P 2ybc'
_symmetry_space_group_name_H-M 'P 1 21/c 1'
_atom_sites_solution_hydrogens geom
_atom_sites_solution_primary direct
_atom_sites_solution_secondary difmap
_audit_creation_method SHELXL-97
_cell_angle_alpha 90.00
_cell_angle_beta 108.336(2)
_cell_angle_gamma 90.00
_cell_formula_units_Z 4
_cell_length_a 24.481(2)
_cell_length_b 8.9613(5)
_cell_length_c 23.769(2)
_cell_measurement_reflns_used 2335
_cell_measurement_temperature 296(2)
_cell_measurement_theta_max 17.56
_cell_measurement_theta_min 2.63
_cell_volume 4949.7(6)
_computing_cell_refinement 'Bruker SAINT'
_computing_data_collection 'Bruker APEX2'
_computing_data_reduction 'Bruker SAINT'
_computing_structure_refinement 'SHELXL-97 (Sheldrick, 2008)'
_computing_structure_solution 'SIR-92 (Altomare et. al., 1993)'
_diffrn_ambient_temperature 296(2)
_diffrn_measured_fraction_theta_full 0.999
_diffrn_measured_fraction_theta_max 0.999
_diffrn_measurement_device_type 'Bruker APEX-II CCD'
_diffrn_measurement_method '\f and \w scans'
_diffrn_radiation_monochromator graphite
_diffrn_radiation_source 'sealed tube'
_diffrn_radiation_type MoK\a
_diffrn_radiation_wavelength 0.71073
_diffrn_reflns_av_R_equivalents 0.0788
_diffrn_reflns_av_sigmaI/netI 0.1041
_diffrn_reflns_limit_h_max 29
_diffrn_reflns_limit_h_min -29
_diffrn_reflns_limit_k_max 7
_diffrn_reflns_limit_k_min -10
_diffrn_reflns_limit_l_max 28
_diffrn_reflns_limit_l_min -28
_diffrn_reflns_number 33031
_diffrn_reflns_theta_full 25.01
_diffrn_reflns_theta_max 25.01
_diffrn_reflns_theta_min 1.74
_exptl_absorpt_coefficient_mu 0.175
_exptl_absorpt_correction_T_max 0.74520
_exptl_absorpt_correction_T_min 0.6674
_exptl_absorpt_correction_type multi-scan
_exptl_absorpt_process_details 'SADABS-2008/1 - Bruker AXS area detector scaling and absorption correction'
_exptl_crystal_colour colourless
_exptl_crystal_density_diffrn 1.385
_exptl_crystal_density_method 'not measured'
_exptl_crystal_description plate
_exptl_crystal_F_000 2128
_exptl_crystal_size_max 0.24
_exptl_crystal_size_mid 0.12
_exptl_crystal_size_min 0.10
_refine_diff_density_max 0.346
_refine_diff_density_min -0.420
_refine_diff_density_rms 0.043
_refine_ls_extinction_method none
_refine_ls_goodness_of_fit_ref 0.971
_refine_ls_hydrogen_treatment none
_refine_ls_matrix_type full
_refine_ls_number_parameters 665
_refine_ls_number_reflns 8713
_refine_ls_number_restraints 12
_refine_ls_restrained_S_all 0.976
_refine_ls_R_factor_all 0.2041
_refine_ls_R_factor_gt 0.0730
_refine_ls_shift/su_max 0.002
_refine_ls_shift/su_mean 0.000
_refine_ls_structure_factor_coef Fsqd
_refine_ls_weighting_details 'calc w=1/[\s^2^(Fo^2^)+(0.1216P)^2^+0.4452P] where P=(Fo^2^+2Fc^2^)/3'
_refine_ls_weighting_scheme calc
_refine_ls_wR_factor_gt 0.1870
_refine_ls_wR_factor_ref 0.2554
_reflns_number_gt 3326
_reflns_number_total 8713
_reflns_threshold_expression >2sigma(I)
_cod_data_source_file c2an35901d.txt
_cod_data_source_block shelxl
_cod_original_cell_volume 4949.8(6)
_cod_original_sg_symbol_H-M P21/c
_cod_database_code 1514916

loop_
_symmetry_equiv_pos_as_xyz
'x, y, z'
'-x, y+1/2, -z+1/2'
'-x, -y, -z'
'x, -y-1/2, z-1/2'

loop_
_atom_site_label
_atom_site_type_symbol
_atom_site_fract_x
_atom_site_fract_y
_atom_site_fract_z
_atom_site_U_iso_or_equiv
_atom_site_adp_type
_atom_site_occupancy
_atom_site_symmetry_multiplicity
_atom_site_calc_flag
_atom_site_refinement_flags
_atom_site_disorder_assembly
_atom_site_disorder_group
F1 F 0.2006(4) 0.7061(5) 0.1351(3) 0.247(3) Uani 1 1 d . . .
F2 F 0.1630(2) 0.9375(6) 0.1192(3) 0.194(2) Uani 1 1 d . . .
F3 F 0.18617(18) 0.8320(4) 0.2091(2) 0.1508(17) Uani 1 1 d . . .
F4 F 0.2516(2) 0.8980(6) 0.1183(3) 0.214(3) Uani 1 1 d . . .
F5 F 0.2729(3) 0.7931(8) 0.2055(3) 0.235(3) Uani 1 1 d . . .
F6 F 0.2349(2) 1.0198(5) 0.1920(3) 0.207(3) Uani 1 1 d . . .
F7 F 0.33145(14) 0.0229(5) 0.02315(17) 0.1258(13) Uani 1 1 d . . .
F8 F 0.38439(17) 0.0568(5) -0.03780(15) 0.1349(14) Uani 1 1 d . . .
F9 F 0.41523(16) -0.0973(4) 0.04068(17) 0.1214(13) Uani 1 1 d . . .
F10 F 0.37415(18) 0.2392(4) 0.02175(17) 0.1337(14) Uani 1 1 d . . .
F11 F 0.45871(15) 0.1208(4) 0.04007(17) 0.1207(13) Uani 1 1 d . . .
F12 F 0.40575(14) 0.0880(4) 0.09983(14) 0.1017(11) Uani 1 1 d . . .
P1 P 0.21803(10) 0.8619(2) 0.16157(13) 0.1351(10) Uani 1 1 d . . .
P2 P 0.39498(7) 0.06951(18) 0.03067(8) 0.0824(5) Uani 1 1 d . . .
C1 C 0.3970(2) 0.6334(5) 0.1986(3) 0.0618(14) Uani 1 1 d . . .
C2 C 0.4266(2) 0.5798(5) 0.2544(3) 0.0606(13) Uani 1 1 d . . .
C3 C 0.4204(2) 0.4335(6) 0.2714(2) 0.0641(14) Uani 1 1 d . . .
C4 C 0.3850(2) 0.3371(5) 0.2295(3) 0.0658(14) Uani 1 1 d . . .
C5 C 0.3561(2) 0.3897(5) 0.1731(3) 0.0601(14) Uani 1 1 d . . .
C6 C 0.3613(2) 0.5388(6) 0.1572(2) 0.0612(14) Uani 1 1 d . . .
C7 C 0.3156(2) 0.2882(6) 0.1273(3) 0.0870(18) Uani 1 1 d . . .
H7A H 0.3184 0.3107 0.0884 0.104 Uiso 1 1 calc R . .
H7B H 0.3270 0.1851 0.1364 0.104 Uiso 1 1 calc R . .
C8 C 0.2383(2) 0.3450(5) 0.1717(3) 0.0738(15) Uani 1 1 d . . .
H8 H 0.2626 0.3743 0.2087 0.089 Uiso 1 1 calc R . .
C9 C 0.1607(3) 0.2900(6) 0.0991(3) 0.0855(18) Uani 1 1 d . . .
C10 C 0.1047(3) 0.2670(8) 0.0622(4) 0.121(2) Uani 1 1 d . . .
H10 H 0.0729 0.2802 0.0750 0.145 Uiso 1 1 calc R . .
C11 C 0.0997(4) 0.2233(12) 0.0052(5) 0.161(4) Uani 1 1 d . . .
H11 H 0.0631 0.2078 -0.0212 0.194 Uiso 1 1 calc R . .
C12 C 0.1463(5) 0.2014(12) -0.0148(4) 0.174(4) Uani 1 1 d . . .
H12 H 0.1406 0.1681 -0.0533 0.209 Uiso 1 1 calc R . .
C13 C 0.2020(3) 0.2288(9) 0.0225(4) 0.129(3) Uani 1 1 d . . .
H13 H 0.2338 0.2184 0.0093 0.154 Uiso 1 1 calc R . .
C14 C 0.2078(3) 0.2721(6) 0.0799(4) 0.0862(17) Uani 1 1 d . . .
C15 C 0.1481(2) 0.3562(6) 0.1972(3) 0.0774(17) Uani 1 1 d . . .
C16 C 0.1475(2) 0.4913(6) 0.2236(3) 0.101(2) Uani 1 1 d . . .
H16 H 0.1695 0.5702 0.2171 0.122 Uiso 1 1 calc R . .
C17 C 0.1141(3) 0.5091(6) 0.2601(3) 0.105(2) Uani 1 1 d . . .
H17 H 0.1139 0.6010 0.2782 0.126 Uiso 1 1 calc R . .
C18 C 0.0805(2) 0.3934(6) 0.2705(3) 0.0870(19) Uani 1 1 d . . .
C19 C 0.0838(3) 0.2588(7) 0.2439(3) 0.102(2) Uani 1 1 d . . .
H19 H 0.0623 0.1789 0.2506 0.123 Uiso 1 1 calc R . .
C20 C 0.1173(2) 0.2378(6) 0.2080(3) 0.101(2) Uani 1 1 d . . .
H20 H 0.1192 0.1448 0.1913 0.121 Uiso 1 1 calc R . .
C21 C 0.0433(3) 0.4125(7) 0.3082(4) 0.095(2) Uani 1 1 d . . .
C22 C 0.0570(3) 0.5092(8) 0.3548(4) 0.118(2) Uani 1 1 d . . .
H22 H 0.0904 0.5657 0.3627 0.141 Uiso 1 1 calc R . .
C23 C 0.0224(4) 0.5260(9) 0.3909(4) 0.140(3) Uani 1 1 d . . .
H23 H 0.0325 0.5924 0.4226 0.168 Uiso 1 1 calc R . .
C24 C -0.0271(4) 0.4429(10) 0.3790(5) 0.127(3) Uani 1 1 d . . .
H24 H -0.0504 0.4524 0.4031 0.153 Uiso 1 1 calc R . .
C25 C -0.0421(3) 0.3480(9) 0.3330(5) 0.133(3) Uani 1 1 d . . .
H25 H -0.0760 0.2930 0.3247 0.159 Uiso 1 1 calc R . .
C26 C -0.0071(3) 0.3329(8) 0.2981(4) 0.119(2) Uani 1 1 d . . .
H26 H -0.0178 0.2664 0.2665 0.143 Uiso 1 1 calc R . .
C27 C 0.4663(2) 0.6836(6) 0.2991(2) 0.0805(17) Uani 1 1 d . . .
H27A H 0.4967 0.6259 0.3265 0.097 Uiso 1 1 calc R . .
H27B H 0.4839 0.7529 0.2787 0.097 Uiso 1 1 calc R . .
C28 C 0.3817(2) 0.7456(6) 0.3339(3) 0.0800(16) Uani 1 1 d . . .
H28 H 0.3573 0.6711 0.3128 0.096 Uiso 1 1 calc R . .
C29 C 0.4155(2) 0.9372(6) 0.3932(2) 0.0617(13) Uani 1 1 d . . .
C30 C 0.4238(3) 1.0588(6) 0.4308(2) 0.0739(15) Uani 1 1 d . . .
H30 H 0.3955 1.0921 0.4463 0.089 Uiso 1 1 calc R . .
C31 C 0.4769(3) 1.1274(6) 0.4440(2) 0.0810(17) Uani 1 1 d . . .
H31 H 0.4842 1.2109 0.4685 0.097 Uiso 1 1 calc R . .
C32 C 0.5193(2) 1.0760(6) 0.4220(2) 0.0704(14) Uani 1 1 d . . .
H32 H 0.5547 1.1246 0.4330 0.084 Uiso 1 1 calc R . .
C33 C 0.5113(2) 0.9559(5) 0.3844(2) 0.0634(14) Uani 1 1 d . . .
H33 H 0.5399 0.9220 0.3694 0.076 Uiso 1 1 calc R . .
C34 C 0.4575(2) 0.8885(5) 0.3702(2) 0.0587(13) Uani 1 1 d . . .
C41 C 0.1546(3) 0.8858(7) 0.4179(4) 0.097(2) Uani 1 1 d . . .
C42 C 0.1495(3) 0.8432(9) 0.4716(4) 0.131(3) Uani 1 1 d . . .
H42 H 0.1812 0.8014 0.4998 0.158 Uiso 1 1 calc R . .
C43 C 0.0989(4) 0.8602(12) 0.4855(5) 0.162(4) Uani 1 1 d . . .
H43 H 0.0973 0.8319 0.5226 0.195 Uiso 1 1 calc R . .
C44 C 0.0522(5) 0.9176(14) 0.4452(6) 0.172(5) Uani 1 1 d . . .
H44 H 0.0186 0.9316 0.4548 0.207 Uiso 1 1 calc R . .
C45 C 0.0538(3) 0.9558(11) 0.3902(6) 0.166(4) Uani 1 1 d . . .
H45 H 0.0210 0.9927 0.3619 0.199 Uiso 1 1 calc R . .
C46 C 0.1058(3) 0.9387(9) 0.3764(4) 0.132(3) Uani 1 1 d . . .
H46 H 0.1068 0.9637 0.3388 0.158 Uiso 1 1 calc R . .
C47 C 0.3781(3) 0.1764(6) 0.2472(3) 0.111(2) Uani 1 1 d . . .
H47A H 0.3415 0.1384 0.2231 0.167 Uiso 1 1 calc R . .
H47B H 0.3799 0.1733 0.2882 0.167 Uiso 1 1 calc R . .
H47C H 0.4084 0.1163 0.2416 0.167 Uiso 1 1 calc R . .
C48 C 0.4477(2) 0.3804(7) 0.3347(3) 0.0993(19) Uani 1 1 d . . .
H48A H 0.4193 0.3301 0.3479 0.149 Uiso 1 1 calc R . .
H48B H 0.4624 0.4646 0.3599 0.149 Uiso 1 1 calc R . .
H48C H 0.4786 0.3129 0.3363 0.149 Uiso 1 1 calc R . .
C49 C 0.4018(3) 0.7972(5) 0.1824(3) 0.098(2) Uani 1 1 d . . .
H49A H 0.4265 0.8051 0.1582 0.147 Uiso 1 1 calc R . .
H49B H 0.4175 0.8545 0.2180 0.147 Uiso 1 1 calc R . .
H49C H 0.3643 0.8346 0.1609 0.147 Uiso 1 1 calc R . .
C50 C 0.3280(2) 0.5909(7) 0.0959(3) 0.0983(19) Uani 1 1 d . . .
H50A H 0.3396 0.6906 0.0901 0.147 Uiso 1 1 calc R . .
H50B H 0.2876 0.5899 0.0912 0.147 Uiso 1 1 calc R . .
H50C H 0.3355 0.5256 0.0671 0.147 Uiso 1 1 calc R . .
C51 C 0.2466(4) 0.3644(19) 0.3886(4) 0.295(9) Uani 1 1 d . . .
H51A H 0.2207 0.4431 0.3906 0.442 Uiso 1 1 calc R . .
H51B H 0.2753 0.3526 0.4266 0.442 Uiso 1 1 calc R . .
H51C H 0.2256 0.2729 0.3776 0.442 Uiso 1 1 calc R . .
C52 C 0.2743(4) 0.4013(13) 0.3448(4) 0.148(4) Uani 1 1 d . . .
N1 N 0.25573(19) 0.3077(4) 0.1266(2) 0.0729(12) Uani 1 1 d . . .
N2 N 0.1813(2) 0.3353(4) 0.1575(3) 0.0757(13) Uani 1 1 d . . .
N3 N 0.36785(18) 0.8438(5) 0.36953(19) 0.0722(12) Uani 1 1 d . A .
N4 N 0.43471(18) 0.7686(4) 0.33272(19) 0.0679(12) Uani 1 1 d . . .
N5 N 0.2940(3) 0.4378(10) 0.3120(3) 0.150(3) Uani 1 1 d . . .
C35 C 0.3141(2) 0.8516(7) 0.3814(3) 0.0766(16) Uani 1 1 d . . .
C38 C 0.2094(3) 0.8722(7) 0.4052(3) 0.0857(18) Uani 1 1 d . . .
C36 C 0.3126(11) 0.836(3) 0.4346(13) 0.099(7) Uani 0.44 1 d PD A 1
H36 H 0.3460 0.8191 0.4660 0.118 Uiso 0.44 1 calc PR A 1
C37 C 0.2588(9) 0.845(3) 0.4434(13) 0.098(7) Uani 0.46 1 d PD A 1
H37 H 0.2588 0.8287 0.4820 0.118 Uiso 0.46 1 calc PR A 1
C39 C 0.2111(6) 0.884(2) 0.3431(7) 0.109(5) Uani 0.51 1 d PD A 1
H39 H 0.1770 0.8971 0.3121 0.131 Uiso 0.51 1 calc PR A 1
C40 C 0.2627(6) 0.8761(17) 0.3315(7) 0.102(4) Uani 0.53 1 d PD A 1
H40 H 0.2644 0.8861 0.2932 0.122 Uiso 0.53 1 calc PR A 1
C36' C 0.3054(8) 0.763(2) 0.4266(9) 0.099(7) Uani 0.56 1 d PD A 2
H36' H 0.3345 0.6996 0.4484 0.118 Uiso 0.56 1 calc PR A 2
C37' C 0.2531(9) 0.770(2) 0.4387(10) 0.098(7) Uani 0.54 1 d PD A 2
H37' H 0.2467 0.7101 0.4679 0.118 Uiso 0.54 1 calc PR A 2
C39' C 0.2233(7) 0.964(2) 0.3706(8) 0.109(5) Uani 0.49 1 d PD A 2
H39' H 0.1971 1.0385 0.3531 0.131 Uiso 0.49 1 calc PR A 2
C40' C 0.2749(7) 0.960(2) 0.3571(8) 0.102(4) Uani 0.47 1 d PD A 2
H40' H 0.2824 1.0315 0.3319 0.122 Uiso 0.47 1 calc PR A 2

loop_
_atom_site_aniso_label
_atom_site_aniso_U_11
_atom_site_aniso_U_22
_atom_site_aniso_U_33
_atom_site_aniso_U_23
_atom_site_aniso_U_13
_atom_site_aniso_U_12
F1 0.410(10) 0.110(4) 0.300(8) -0.017(4) 0.226(8) -0.050(5)
F2 0.113(4) 0.188(5) 0.290(7) 0.058(4) 0.079(4) 0.039(3)
F3 0.137(3) 0.103(3) 0.257(5) -0.012(3) 0.126(4) -0.023(2)
F4 0.166(5) 0.213(5) 0.332(8) 0.131(5) 0.174(5) 0.053(4)
F5 0.180(5) 0.294(7) 0.279(7) 0.148(6) 0.141(5) 0.144(6)
F6 0.182(5) 0.097(3) 0.336(7) 0.034(4) 0.073(5) -0.048(3)
F7 0.068(2) 0.173(4) 0.134(3) 0.017(3) 0.028(2) -0.016(2)
F8 0.135(3) 0.201(4) 0.074(3) 0.017(2) 0.040(2) 0.025(3)
F9 0.134(3) 0.091(3) 0.142(3) 0.015(2) 0.049(3) 0.020(2)
F10 0.164(4) 0.116(3) 0.141(3) 0.062(2) 0.077(3) 0.048(2)
F11 0.093(3) 0.143(3) 0.137(3) 0.017(2) 0.052(2) -0.014(2)
F12 0.106(3) 0.123(3) 0.078(2) 0.0201(19) 0.0321(19) 0.013(2)
P1 0.1115(18) 0.0726(13) 0.259(3) 0.0379(16) 0.112(2) 0.0115(12)
P2 0.0737(12) 0.0943(13) 0.0818(13) 0.0262(9) 0.0284(9) 0.0071(9)
C1 0.058(3) 0.044(3) 0.096(4) 0.006(3) 0.042(3) 0.003(3)
C2 0.051(3) 0.049(3) 0.090(4) -0.013(3) 0.033(3) -0.002(3)
C3 0.050(3) 0.059(3) 0.088(4) 0.003(3) 0.029(3) 0.005(3)
C4 0.057(3) 0.047(3) 0.104(5) 0.010(3) 0.040(3) 0.002(3)
C5 0.040(3) 0.057(3) 0.090(4) -0.010(3) 0.030(3) -0.007(2)
C6 0.048(3) 0.068(4) 0.074(4) 0.009(3) 0.029(3) 0.003(3)
C7 0.054(4) 0.093(4) 0.120(5) -0.027(4) 0.036(4) -0.008(3)
C8 0.057(4) 0.064(3) 0.102(5) 0.000(3) 0.028(4) -0.006(3)
C9 0.055(4) 0.084(4) 0.108(6) 0.012(4) 0.011(4) -0.003(3)
C10 0.065(5) 0.146(6) 0.140(7) 0.021(5) 0.015(5) -0.003(4)
C11 0.096(7) 0.238(10) 0.122(8) -0.008(7) -0.007(6) -0.006(7)
C12 0.110(8) 0.273(12) 0.120(8) -0.045(7) 0.008(7) -0.036(8)
C13 0.091(6) 0.172(7) 0.116(7) -0.017(6) 0.022(5) -0.020(5)
C14 0.064(5) 0.092(4) 0.101(6) 0.002(4) 0.025(4) -0.013(3)
C15 0.051(3) 0.059(4) 0.129(5) 0.017(3) 0.038(3) 0.004(3)
C16 0.074(4) 0.057(4) 0.193(7) 0.011(4) 0.071(5) -0.004(3)
C17 0.084(4) 0.061(4) 0.188(7) -0.003(4) 0.071(5) -0.002(3)
C18 0.053(4) 0.060(4) 0.154(6) 0.008(4) 0.042(4) 0.003(3)
C19 0.077(4) 0.066(4) 0.180(7) 0.011(4) 0.064(5) -0.009(3)
C20 0.079(4) 0.066(4) 0.177(7) 0.007(4) 0.068(5) -0.009(3)
C21 0.064(4) 0.072(4) 0.158(7) 0.005(4) 0.046(4) 0.013(3)
C22 0.088(5) 0.104(6) 0.178(8) -0.004(5) 0.067(6) 0.003(4)
C23 0.129(7) 0.116(6) 0.192(9) -0.018(6) 0.073(7) 0.004(6)
C24 0.098(6) 0.107(6) 0.198(10) 0.008(6) 0.078(6) 0.022(5)
C25 0.086(6) 0.109(6) 0.223(10) 0.001(6) 0.078(6) -0.005(5)
C26 0.072(5) 0.117(5) 0.190(8) -0.013(5) 0.072(5) -0.014(4)
C27 0.063(4) 0.074(4) 0.116(5) -0.027(3) 0.045(3) -0.002(3)
C28 0.062(4) 0.083(4) 0.099(5) -0.021(3) 0.031(3) -0.004(3)
C29 0.060(4) 0.064(3) 0.062(4) 0.003(3) 0.021(3) 0.009(3)
C30 0.081(4) 0.079(4) 0.065(4) -0.011(3) 0.028(3) 0.008(3)
C31 0.097(5) 0.068(4) 0.074(4) -0.012(3) 0.020(4) 0.001(4)
C32 0.073(4) 0.063(4) 0.069(4) 0.005(3) 0.014(3) -0.003(3)
C33 0.060(4) 0.059(3) 0.072(4) 0.003(3) 0.022(3) 0.004(3)
C34 0.057(3) 0.052(3) 0.066(3) -0.001(3) 0.019(3) 0.003(3)
C41 0.056(4) 0.129(5) 0.111(6) -0.042(4) 0.033(4) -0.018(4)
C42 0.076(5) 0.192(8) 0.142(8) -0.035(6) 0.058(5) -0.023(5)
C43 0.090(6) 0.239(11) 0.177(10) -0.058(8) 0.070(7) -0.039(7)
C44 0.098(8) 0.234(12) 0.211(13) -0.103(10) 0.087(9) -0.048(8)
C45 0.056(5) 0.199(9) 0.235(13) -0.057(9) 0.035(7) 0.005(5)
C46 0.067(5) 0.179(8) 0.147(7) -0.034(6) 0.029(5) 0.005(5)
C47 0.115(5) 0.057(4) 0.166(6) 0.018(4) 0.048(5) -0.005(3)
C48 0.086(5) 0.114(5) 0.091(5) 0.025(4) 0.017(4) 0.013(4)
C49 0.107(5) 0.054(3) 0.157(6) 0.010(4) 0.075(4) -0.003(3)
C50 0.075(4) 0.124(5) 0.097(5) 0.020(4) 0.028(4) 0.004(4)
C51 0.144(9) 0.65(3) 0.100(7) -0.025(11) 0.052(7) -0.142(13)
C52 0.079(6) 0.270(11) 0.091(7) -0.015(7) 0.023(5) -0.027(6)
N1 0.053(3) 0.067(3) 0.099(4) -0.010(3) 0.023(3) -0.008(2)
N2 0.050(3) 0.062(3) 0.116(5) 0.018(3) 0.028(3) -0.001(2)
N3 0.057(3) 0.084(3) 0.082(3) -0.014(3) 0.030(3) 0.003(3)
N4 0.052(3) 0.068(3) 0.088(3) -0.016(2) 0.028(2) -0.004(2)
N5 0.113(6) 0.226(8) 0.119(6) -0.026(5) 0.048(5) -0.020(5)
C35 0.058(4) 0.098(4) 0.079(4) -0.009(3) 0.029(4) 0.005(3)
C38 0.058(4) 0.122(5) 0.085(5) -0.013(4) 0.034(4) 0.003(4)
C36 0.066(6) 0.15(2) 0.084(7) 0.007(11) 0.029(6) 0.026(10)
C37 0.082(6) 0.14(2) 0.086(6) 0.013(12) 0.044(5) 0.006(11)
C39 0.074(8) 0.170(17) 0.090(13) 0.008(8) 0.034(8) 0.037(9)
C40 0.084(8) 0.144(14) 0.087(11) 0.005(7) 0.041(8) 0.023(9)
C36' 0.066(6) 0.15(2) 0.084(7) 0.007(11) 0.029(6) 0.026(10)
C37' 0.082(6) 0.14(2) 0.086(6) 0.013(12) 0.044(5) 0.006(11)
C39' 0.074(8) 0.170(17) 0.090(13) 0.008(8) 0.034(8) 0.037(9)
C40' 0.084(8) 0.144(14) 0.087(11) 0.005(7) 0.041(8) 0.023(9)

loop_
_atom_type_symbol
_atom_type_description
_atom_type_scat_dispersion_real
_atom_type_scat_dispersion_imag
_atom_type_scat_source
C C 0.0030 0.0020 'International Tables Vol C Tables 4.2.6.8 and 6.1.1.4'
H H 0.0000 0.0000 'International Tables Vol C Tables 4.2.6.8 and 6.1.1.4'
N N 0.0060 0.0030 'International Tables Vol C Tables 4.2.6.8 and 6.1.1.4'
F F 0.0170 0.0100 'International Tables Vol C Tables 4.2.6.8 and 6.1.1.4'
P P 0.1020 0.0940 'International Tables Vol C Tables 4.2.6.8 and 6.1.1.4'

loop_
_geom_angle_atom_site_label_1
_geom_angle_atom_site_label_2
_geom_angle_atom_site_label_3
_geom_angle
F1 P1 F4 93.2(3)
F1 P1 F5 89.2(4)
F4 P1 F5 90.2(3)
F1 P1 F2 93.3(4)
F4 P1 F2 90.6(3)
F5 P1 F2 177.4(4)
F1 P1 F6 176.7(3)
F4 P1 F6 90.0(3)
F5 P1 F6 90.0(4)
F2 P1 F6 87.5(3)
F1 P1 F3 90.2(3)
F4 P1 F3 176.2(4)
F5 P1 F3 88.2(3)
F2 P1 F3 90.9(3)
F6 P1 F3 86.6(3)
F7 P2 F9 91.1(2)
F7 P2 F8 91.6(2)
F9 P2 F8 91.7(2)
F7 P2 F11 177.8(3)
F9 P2 F11 90.3(2)
F8 P2 F11 90.1(2)
F7 P2 F12 88.9(2)
F9 P2 F12 90.0(2)
F8 P2 F12 178.2(2)
F11 P2 F12 89.3(2)
F7 P2 F10 88.5(2)
F9 P2 F10 178.8(2)
F8 P2 F10 89.4(2)
F11 P2 F10 90.1(2)
F12 P2 F10 88.9(2)
C6 C1 C2 119.5(4)
C6 C1 C49 119.4(5)
C2 C1 C49 121.1(5)
C1 C2 C3 122.2(5)
C1 C2 C27 119.1(5)
C3 C2 C27 118.7(5)
C2 C3 C4 118.4(5)
C2 C3 C48 121.9(5)
C4 C3 C48 119.6(5)
C5 C4 C3 119.5(4)
C5 C4 C47 121.4(5)
C3 C4 C47 119.1(6)
C4 C5 C6 121.4(5)
C4 C5 C7 120.5(5)
C6 C5 C7 118.0(5)
C1 C6 C5 118.9(5)
C1 C6 C50 121.9(5)
C5 C6 C50 119.3(5)
N1 C7 C5 111.1(4)
N1 C7 H7A 109.4
C5 C7 H7A 109.4
N1 C7 H7B 109.4
C5 C7 H7B 109.4
H7A C7 H7B 108.0
N1 C8 N2 111.1(5)
N1 C8 H8 124.5
N2 C8 H8 124.5
C14 C9 N2 106.8(6)
C14 C9 C10 122.4(8)
N2 C9 C10 130.8(7)
C11 C10 C9 115.3(8)
C11 C10 H10 122.4
C9 C10 H10 122.4
C10 C11 C12 123.5(9)
C10 C11 H11 118.3
C12 C11 H11 118.3
C11 C12 C13 120.3(9)
C11 C12 H12 119.8
C13 C12 H12 119.8
C14 C13 C12 117.0(8)
C14 C13 H13 121.5
C12 C13 H13 121.5
N1 C14 C9 107.3(6)
N1 C14 C13 131.1(7)
C9 C14 C13 121.6(7)
C16 C15 C20 121.0(6)
C16 C15 N2 120.4(5)
C20 C15 N2 118.6(5)
C15 C16 C17 119.1(5)
C15 C16 H16 120.5
C17 C16 H16 120.5
C16 C17 C18 121.9(6)
C16 C17 H17 119.1
C18 C17 H17 119.1
C19 C18 C17 116.6(6)
C19 C18 C21 121.1(5)
C17 C18 C21 122.3(6)
C20 C19 C18 122.6(5)
C20 C19 H19 118.7
C18 C19 H19 118.7
C15 C20 C19 118.8(6)
C15 C20 H20 120.6
C19 C20 H20 120.6
C22 C21 C26 116.5(7)
C22 C21 C18 121.8(6)
C26 C21 C18 121.7(7)
C21 C22 C23 122.0(7)
C21 C22 H22 119.0
C23 C22 H22 119.0
C24 C23 C22 118.9(8)
C24 C23 H23 120.6
C22 C23 H23 120.6
C25 C24 C23 120.6(8)
C25 C24 H24 119.7
C23 C24 H24 119.7
C24 C25 C26 119.4(8)
C24 C25 H25 120.3
C26 C25 H25 120.3
C25 C26 C21 122.6(8)
C25 C26 H26 118.7
C21 C26 H26 118.7
N4 C27 C2 111.4(4)
N4 C27 H27A 109.3
C2 C27 H27A 109.3
N4 C27 H27B 109.3
C2 C27 H27B 109.3
H27A C27 H27B 108.0
N4 C28 N3 110.9(5)
N4 C28 H28 124.6
N3 C28 H28 124.6
C34 C29 C30 121.9(5)
C34 C29 N3 106.4(4)
C30 C29 N3 131.7(5)
C31 C30 C29 115.8(5)
C31 C30 H30 122.1
C29 C30 H30 122.1
C30 C31 C32 122.1(5)
C30 C31 H31 119.0
C32 C31 H31 119.0
C33 C32 C31 122.5(5)
C33 C32 H32 118.8
C31 C32 H32 118.8
C32 C33 C34 115.4(5)
C32 C33 H33 122.3
C34 C33 H33 122.3
C29 C34 C33 122.3(5)
C29 C34 N4 107.3(4)
C33 C34 N4 130.4(5)
C46 C41 C42 116.7(7)
C46 C41 C38 121.7(8)
C42 C41 C38 121.6(7)
C41 C42 C43 122.6(9)
C41 C42 H42 118.7
C43 C42 H42 118.7
C44 C43 C42 119.7(11)
C44 C43 H43 120.1
C42 C43 H43 120.1
C43 C44 C45 120.4(10)
C43 C44 H44 119.8
C45 C44 H44 119.8
C44 C45 C46 119.5(10)
C44 C45 H45 120.3
C46 C45 H45 120.3
C41 C46 C45 120.9(9)
C41 C46 H46 119.6
C45 C46 H46 119.6
C4 C47 H47A 109.5
C4 C47 H47B 109.5
H47A C47 H47B 109.5
C4 C47 H47C 109.5
H47A C47 H47C 109.5
H47B C47 H47C 109.5
C3 C48 H48A 109.5
C3 C48 H48B 109.5
H48A C48 H48B 109.5
C3 C48 H48C 109.5
H48A C48 H48C 109.5
H48B C48 H48C 109.5
C1 C49 H49A 109.5
C1 C49 H49B 109.5
H49A C49 H49B 109.5
C1 C49 H49C 109.5
H49A C49 H49C 109.5
H49B C49 H49C 109.5
C6 C50 H50A 109.5
C6 C50 H50B 109.5
H50A C50 H50B 109.5
C6 C50 H50C 109.5
H50A C50 H50C 109.5
H50B C50 H50C 109.5
C52 C51 H51A 109.5
C52 C51 H51B 109.5
H51A C51 H51B 109.5
C52 C51 H51C 109.5
H51A C51 H51C 109.5
H51B C51 H51C 109.5
N5 C52 C51 175.6(14)
C8 N1 C14 107.6(5)
C8 N1 C7 126.7(5)
C14 N1 C7 125.2(5)
C8 N2 C9 107.3(5)
C8 N2 C15 126.1(6)
C9 N2 C15 126.5(5)
C28 N3 C29 107.7(4)
C28 N3 C35 126.1(5)
C29 N3 C35 126.3(4)
C28 N4 C34 107.7(4)
C28 N4 C27 127.7(4)
C34 N4 C27 124.6(4)
C36 C35 C40' 105.2(14)
C40' C35 C36' 118.3(11)
C36 C35 N3 120.1(12)
C40' C35 N3 121.3(9)
C36' C35 N3 119.5(9)
C36 C35 C40 122.4(12)
C36' C35 C40 114.2(11)
N3 C35 C40 117.5(7)
C39' C38 C37 101.1(14)
C39' C38 C37' 117.3(11)
C39' C38 C41 121.6(10)
C37 C38 C41 126.0(12)
C37' C38 C41 120.4(10)
C37 C38 C39 113.4(12)
C37' C38 C39 110.2(12)
C41 C38 C39 120.6(8)
C35 C36 C37 117(2)
C35 C36 H36 121.3
C37 C36 H36 121.3
C38 C37 C36 129(2)
C38 C37 H37 115.6
C36 C37 H37 115.6
C40 C39 C38 120.5(14)
C40 C39 H39 119.8
C38 C39 H39 119.8
C39 C40 C35 117.3(13)
C39 C40 H40 121.3
C35 C40 H40 121.3
C37' C36' C35 120.0(17)
C37' C36' H36' 120.0
C35 C36' H36' 120.0
C36' C37' C38 118.9(16)
C36' C37' H37' 120.6
C38 C37' H37' 120.6
C38 C39' C40' 125.1(18)
C38 C39' H39' 117.4
C40' C39' H39' 117.4
C35 C40' C39' 119.0(17)
C35 C40' H40' 120.5
C39' C40' H40' 120.5

loop_
_geom_bond_atom_site_label_1
_geom_bond_atom_site_label_2
_geom_bond_distance
F1 P1 1.536(6)
F2 P1 1.560(5)
F3 P1 1.585(4)
F4 P1 1.539(5)
F5 P1 1.547(6)
F6 P1 1.584(5)
F7 P2 1.565(3)
F8 P2 1.569(4)
F9 P2 1.569(3)
F10 P2 1.597(4)
F11 P2 1.574(4)
F12 P2 1.589(3)
C1 C6 1.382(7)
C1 C2 1.383(7)
C1 C49 1.531(6)
C2 C3 1.393(7)
C2 C27 1.513(6)
C3 C4 1.394(7)
C3 C48 1.518(7)
C4 C5 1.387(7)
C4 C47 1.525(7)
C5 C6 1.405(6)
C5 C7 1.522(7)
C6 C50 1.504(7)
C7 N1 1.471(6)
C7 H7A 0.9700
C7 H7B 0.9700
C8 N1 1.317(6)
C8 N2 1.330(6)
C8 H8 0.9300
C9 C14 1.376(8)
C9 N2 1.381(7)
C9 C10 1.391(8)
C10 C11 1.378(10)
C10 H10 0.9300
C11 C12 1.380(11)
C11 H11 0.9300
C12 C13 1.393(10)
C12 H12 0.9300
C13 C14 1.382(9)
C13 H13 0.9300
C14 N1 1.375(7)
C15 C16 1.367(7)
C15 C20 1.371(7)
C15 N2 1.439(7)
C16 C17 1.375(8)
C16 H16 0.9300
C17 C18 1.393(7)
C17 H17 0.9300
C18 C19 1.376(8)
C18 C21 1.474(8)
C19 C20 1.373(8)
C19 H19 0.9300
C20 H20 0.9300
C21 C22 1.364(9)
C21 C26 1.381(8)
C22 C23 1.391(9)
C22 H22 0.9300
C23 C24 1.373(10)
C23 H23 0.9300
C24 C25 1.344(10)
C24 H24 0.9300
C25 C26 1.373(9)
C25 H25 0.9300
C26 H26 0.9300
C27 N4 1.484(6)
C27 H27A 0.9700
C27 H27B 0.9700
C28 N4 1.324(6)
C28 N3 1.336(6)
C28 H28 0.9300
C29 C34 1.379(6)
C29 C30 1.383(7)
C29 N3 1.402(6)
C30 C31 1.380(7)
C30 H30 0.9300
C31 C32 1.383(7)
C31 H31 0.9300
C32 C33 1.372(7)
C32 H32 0.9300
C33 C34 1.390(6)
C33 H33 0.9300
C34 N4 1.396(6)
C41 C46 1.372(9)
C41 C42 1.376(9)
C41 C38 1.469(8)
C42 C43 1.388(10)
C42 H42 0.9300
C43 C44 1.341(13)
C43 H43 0.9300
C44 C45 1.364(13)
C44 H44 0.9300
C45 C46 1.419(10)
C45 H45 0.9300
C46 H46 0.9300
C47 H47A 0.9600
C47 H47B 0.9600
C47 H47C 0.9600
C48 H48A 0.9600
C48 H48B 0.9600
C48 H48C 0.9600
C49 H49A 0.9600
C49 H49B 0.9600
C49 H49C 0.9600
C50 H50A 0.9600
C50 H50B 0.9600
C50 H50C 0.9600
C51 C52 1.447(11)
C51 H51A 0.9600
C51 H51B 0.9600
C51 H51C 0.9600
C52 N5 1.087(9)
N3 C35 1.432(6)
C35 C36 1.28(3)
C35 C40' 1.363(19)
C35 C36' 1.40(2)
C35 C40 1.449(16)
C38 C39' 1.28(2)
C38 C37 1.29(3)
C38 C37' 1.44(2)
C38 C39 1.492(17)
C36 C37 1.399(14)
C36 H36 0.9300
C37 H37 0.9300
C39 C40 1.377(13)
C39 H39 0.9300
C40 H40 0.9300
C36' C37' 1.400(12)
C36' H36' 0.9300
C37' H37' 0.9300
C39' C40' 1.398(14)
C39' H39' 0.9300
C40' H40' 0.9300

loop_
_geom_torsion_atom_site_label_1
_geom_torsion_atom_site_label_2
_geom_torsion_atom_site_label_3
_geom_torsion_atom_site_label_4
_geom_torsion
C6 C1 C2 C3 -2.0(7)
C49 C1 C2 C3 176.2(4)
C6 C1 C2 C27 179.1(4)
C49 C1 C2 C27 -2.8(7)
C1 C2 C3 C4 2.8(7)
C27 C2 C3 C4 -178.2(4)
C1 C2 C3 C48 -173.1(5)
C27 C2 C3 C48 5.9(7)
C2 C3 C4 C5 -1.6(7)
C48 C3 C4 C5 174.4(4)
C2 C3 C4 C47 179.6(4)
C48 C3 C4 C47 -4.4(7)
C3 C4 C5 C6 -0.5(7)
C47 C4 C5 C6 178.3(5)
C3 C4 C5 C7 -177.8(4)
C47 C4 C5 C7 1.0(7)
C2 C1 C6 C5 -0.2(7)
C49 C1 C6 C5 -178.3(4)
C2 C1 C6 C50 179.9(4)
C49 C1 C6 C50 1.7(7)
C4 C5 C6 C1 1.4(7)
C7 C5 C6 C1 178.8(4)
C4 C5 C6 C50 -178.7(5)
C7 C5 C6 C50 -1.3(6)
C4 C5 C7 N1 95.2(6)
C6 C5 C7 N1 -82.2(6)
C14 C9 C10 C11 0.7(10)
N2 C9 C10 C11 179.0(7)
C9 C10 C11 C12 0.8(14)
C10 C11 C12 C13 -2.5(17)
C11 C12 C13 C14 2.6(14)
N2 C9 C14 N1 -0.4(6)
C10 C9 C14 N1 178.2(5)
N2 C9 C14 C13 -179.2(6)
C10 C9 C14 C13 -0.5(10)
C12 C13 C14 N1 -179.6(7)
C12 C13 C14 C9 -1.2(11)
C20 C15 C16 C17 -2.1(10)
N2 C15 C16 C17 178.2(6)
C15 C16 C17 C18 -0.3(10)
C16 C17 C18 C19 1.8(10)
C16 C17 C18 C21 -178.3(6)
C17 C18 C19 C20 -1.0(10)
C21 C18 C19 C20 179.1(6)
C16 C15 C20 C19 2.9(10)
N2 C15 C20 C19 -177.4(6)
C18 C19 C20 C15 -1.3(10)
C19 C18 C21 C22 149.0(7)
C17 C18 C21 C22 -30.8(10)
C19 C18 C21 C26 -30.7(9)
C17 C18 C21 C26 149.4(7)
C26 C21 C22 C23 0.7(11)
C18 C21 C22 C23 -179.1(6)
C21 C22 C23 C24 -0.2(12)
C22 C23 C24 C25 -0.6(12)
C23 C24 C25 C26 0.9(13)
C24 C25 C26 C21 -0.4(12)
C22 C21 C26 C25 -0.4(10)
C18 C21 C26 C25 179.4(7)
C1 C2 C27 N4 87.0(6)
C3 C2 C27 N4 -92.0(5)
C34 C29 C30 C31 -0.2(7)
N3 C29 C30 C31 -178.5(5)
C29 C30 C31 C32 -1.3(8)
C30 C31 C32 C33 1.7(8)
C31 C32 C33 C34 -0.4(7)
C30 C29 C34 C33 1.5(8)
N3 C29 C34 C33 -179.8(4)
C30 C29 C34 N4 -177.9(4)
N3 C29 C34 N4 0.8(5)
C32 C33 C34 C29 -1.1(7)
C32 C33 C34 N4 178.1(5)
C46 C41 C42 C43 -3.8(11)
C38 C41 C42 C43 177.5(7)
C41 C42 C43 C44 1.3(14)
C42 C43 C44 C45 1.7(17)
C43 C44 C45 C46 -2.0(17)
C42 C41 C46 C45 3.4(11)
C38 C41 C46 C45 -177.9(7)
C44 C45 C46 C41 -0.7(14)
N2 C8 N1 C14 0.3(6)
N2 C8 N1 C7 -172.5(4)
C9 C14 N1 C8 0.1(6)
C13 C14 N1 C8 178.7(7)
C9 C14 N1 C7 173.0(5)
C13 C14 N1 C7 -8.4(10)
C5 C7 N1 C8 -30.5(7)
C5 C7 N1 C14 158.0(5)
N1 C8 N2 C9 -0.6(6)
N1 C8 N2 C15 174.7(4)
C14 C9 N2 C8 0.6(6)
C10 C9 N2 C8 -177.9(6)
C14 C9 N2 C15 -174.7(5)
C10 C9 N2 C15 6.8(9)
C16 C15 N2 C8 63.4(7)
C20 C15 N2 C8 -116.3(6)
C16 C15 N2 C9 -122.1(6)
C20 C15 N2 C9 58.2(7)
N4 C28 N3 C29 -0.1(6)
N4 C28 N3 C35 -179.9(5)
C34 C29 N3 C28 -0.5(6)
C30 C29 N3 C28 178.0(5)
C34 C29 N3 C35 179.4(5)
C30 C29 N3 C35 -2.1(9)
N3 C28 N4 C34 0.5(6)
N3 C28 N4 C27 179.6(5)
C29 C34 N4 C28 -0.8(5)
C33 C34 N4 C28 179.9(5)
C29 C34 N4 C27 -179.9(5)
C33 C34 N4 C27 0.8(8)
C2 C27 N4 C28 11.4(8)
C2 C27 N4 C34 -169.7(4)
C28 N3 C35 C36 119.8(15)
C29 N3 C35 C36 -60.1(16)
C28 N3 C35 C40' -105.3(10)
C29 N3 C35 C40' 74.9(10)
C28 N3 C35 C36' 86.0(11)
C29 N3 C35 C36' -93.8(11)
C28 N3 C35 C40 -59.6(10)
C29 N3 C35 C40 120.5(8)
C46 C41 C38 C39' 32.8(13)
C42 C41 C38 C39' -148.5(11)
C46 C41 C38 C37 169.3(15)
C42 C41 C38 C37 -12.1(17)
C46 C41 C38 C37' -157.4(11)
C42 C41 C38 C37' 21.3(13)
C46 C41 C38 C39 -13.2(12)
C42 C41 C38 C39 165.4(10)
C40' C35 C36 C37 39(3)
C36' C35 C36 C37 -83(4)
N3 C35 C36 C37 179.9(16)
C40 C35 C36 C37 -1(3)
C39' C38 C37 C36 -34(3)
C37' C38 C37 C36 94(5)
C41 C38 C37 C36 -177(2)
C39 C38 C37 C36 5(3)
C35 C36 C37 C38 -3(4)
C39' C38 C39 C40 74(2)
C37 C38 C39 C40 -4(2)
C37' C38 C39 C40 -34.6(19)
C41 C38 C39 C40 177.9(11)
C38 C39 C40 C35 2(2)
C36 C35 C40 C39 1(2)
C40' C35 C40 C39 -73.0(19)
C36' C35 C40 C39 32.8(17)
N3 C35 C40 C39 -179.8(11)
C36 C35 C36' C37' 80(4)
C40' C35 C36' C37' 11(2)
N3 C35 C36' C37' 179.8(13)
C40 C35 C36' C37' -34(2)
C35 C36' C37' C38 -1(3)
C39' C38 C37' C36' -8(2)
C37 C38 C37' C36' -68(3)
C41 C38 C37' C36' -178.2(13)
C39 C38 C37' C36' 34(2)
C37 C38 C39' C40' 33(2)
C37' C38 C39' C40' 9(2)
C41 C38 C39' C40' 178.7(12)
C39 C38 C39' C40' -80(2)
C36 C35 C40' C39' -39(2)
C36' C35 C40' C39' -10.6(19)
N3 C35 C40' C39' -179.4(11)
C40 C35 C40' C39' 84(2)
C38 C39' C40' C35 1(2)
